data_4508790
loop_
_publ_author_name
'Izotova, Lidiya'
'Ibragimov, Bakhtiyar'
'Ashurov, Jamshid'
'Talipov, Samat'
'Weber, Edwin'

_publ_section_title
;
 Growth of Six Different Crystals of the Versatile Host Compound
 1,1&#x2018;-Binaphthyl-2,2&#x2018;-dicarboxylic Acid from Solutions in
 1,4-Dioxane
;
_journal_issue 11
_journal_name_full 'Crystal Growth &amp; Design'
_journal_page_first 2523
_journal_paper_doi 10.1021/cg060274j
_journal_volume 6
_journal_year 2006
_chemical_formula_moiety '2(C22 H14 O4), 0.5(C4 O2)'
_chemical_formula_sum 'C46 H32 O9'
_chemical_formula_weight 728.72
_chemical_name_systematic
; 
  1,1'-binaphthyl-2,2'-dicarboxylic acid 1,4-dioxane clathrate  
;
_space_group_IT_number 2
_symmetry_cell_setting -P1
_symmetry_space_group_name_Hall '-P 1'
_symmetry_space_group_name_H-M 'P -1'
_atom_sites_solution_hydrogens geom
_atom_sites_solution_primary direct
_atom_sites_solution_secondary difmap
_audit_creation_method SHELXL-97
_cell_angle_alpha 101.18(3)
_cell_angle_beta 105.51(3)
_cell_angle_gamma 90.17(3)
_cell_formula_units_Z 2
_cell_length_a 9.4197(19)
_cell_length_b 13.256(3)
_cell_length_c 15.673(3)
_cell_measurement_temperature 293(2)
_cell_volume 1846.9(8)
_computing_structure_refinement 'SHELXL-97 (Sheldrick, 1997)'
_computing_structure_solution 'SHELXS-97 (Sheldrick, 1990)'
_diffrn_ambient_temperature 293(2)
_diffrn_measured_fraction_theta_full 0.997
_diffrn_measured_fraction_theta_max 0.997
_diffrn_radiation_monochromator graphite
_diffrn_radiation_source 'fine-focus sealed tube'
_diffrn_radiation_type MoK\a
_diffrn_radiation_wavelength 0.71073
_diffrn_reflns_av_R_equivalents 0.0000
_diffrn_reflns_av_sigmaI/netI 0.0345
_diffrn_reflns_limit_h_max 10
_diffrn_reflns_limit_h_min -11
_diffrn_reflns_limit_k_max 15
_diffrn_reflns_limit_k_min -15
_diffrn_reflns_limit_l_max 18
_diffrn_reflns_limit_l_min 0
_diffrn_reflns_number 6494
_diffrn_reflns_theta_full 25.01
_diffrn_reflns_theta_max 25.01
_diffrn_reflns_theta_min 1.57
_exptl_absorpt_coefficient_mu 0.091
_exptl_absorpt_correction_type none
_exptl_crystal_colour colourless
_exptl_crystal_density_diffrn 1.310
_exptl_crystal_density_method 'not measured'
_exptl_crystal_F_000 760
_exptl_crystal_size_max 0.27
_exptl_crystal_size_mid 0.21
_exptl_crystal_size_min 0.19
_refine_diff_density_max 0.252
_refine_diff_density_min -0.173
_refine_diff_density_rms 0.040
_refine_ls_extinction_coef 0.0072(8)
_refine_ls_extinction_expression Fc^*^=kFc[1+0.001xFc^2^\l^3^/sin(2\q)]^-1/4^
_refine_ls_extinction_method SHELXL
_refine_ls_goodness_of_fit_ref 1.148
_refine_ls_hydrogen_treatment mixed
_refine_ls_matrix_type full
_refine_ls_number_parameters 603
_refine_ls_number_reflns 6494
_refine_ls_number_restraints 0
_refine_ls_restrained_S_all 1.148
_refine_ls_R_factor_all 0.1129
_refine_ls_R_factor_gt 0.0669
_refine_ls_shift/su_max 0.000
_refine_ls_shift/su_mean 0.000
_refine_ls_structure_factor_coef Fsqd
_refine_ls_weighting_details 'calc w=1/[\s^2^(Fo^2^)+(0.0445P)^2^+1.1640P] where P=(Fo^2^+2Fc^2^)/3'
_refine_ls_weighting_scheme calc
_refine_ls_wR_factor_gt 0.1331
_refine_ls_wR_factor_ref 0.1614
_reflns_number_gt 4249
_reflns_number_total 6494
_reflns_threshold_expression >2sigma(I)
_cod_data_source_file cg060274jsup1.cif
_cod_data_source_block rt1
_cod_original_cell_volume 1846.9(6)
_cod_original_sg_symbol_H-M P-1
_cod_database_code 4508790

loop_
_symmetry_equiv_pos_as_xyz
'x, y, z'
'-x, -y, -z'

loop_
_atom_site_label
_atom_site_type_symbol
_atom_site_fract_x
_atom_site_fract_y
_atom_site_fract_z
_atom_site_U_iso_or_equiv
_atom_site_adp_type
_atom_site_occupancy
_atom_site_symmetry_multiplicity
_atom_site_calc_flag
_atom_site_refinement_flags
_atom_site_disorder_assembly
_atom_site_disorder_group
O1A O 0.4358(2) 1.03165(17) 0.24464(18) 0.0708(7) Uani 1 1 d . . .
O2A O 0.6683(2) 1.07463(18) 0.25884(18) 0.0759(8) Uani 1 1 d . . .
H2AA H 0.6712 1.0119 0.2451 0.114 Uiso 1 1 calc R . .
O3A O 0.2066(2) 1.22835(18) 0.12528(14) 0.0598(6) Uani 1 1 d . . .
O4A O 0.0133(3) 1.1173(2) 0.07842(17) 0.0906(9) Uani 1 1 d . . .
H4AA H 0.0076 1.1370 0.0312 0.136 Uiso 1 1 calc R . .
C1A C 0.3857(3) 1.2459(2) 0.29988(18) 0.0408(7) Uani 1 1 d . . .
C2A C 0.5139(3) 1.2099(2) 0.28307(19) 0.0444(7) Uani 1 1 d . . .
C3A C 0.6320(4) 1.2797(3) 0.2887(2) 0.0563(9) Uani 1 1 d . . .
C4A C 0.6212(4) 1.3823(3) 0.3139(3) 0.0661(10) Uani 1 1 d . . .
C5A C 0.4803(5) 1.5301(3) 0.3626(3) 0.0827(13) Uani 1 1 d . . .
C6A C 0.3551(5) 1.5667(3) 0.3798(3) 0.0882(14) Uani 1 1 d . . .
C7A C 0.2356(5) 1.4999(3) 0.3711(3) 0.0727(11) Uani 1 1 d . . .
C8A C 0.2445(4) 1.3966(3) 0.3443(2) 0.0571(9) Uani 1 1 d . . .
C9A C 0.3724(3) 1.3547(2) 0.3251(2) 0.0459(7) Uani 1 1 d . . .
C10A C 0.4932(4) 1.4229(2) 0.3336(2) 0.0587(9) Uani 1 1 d . . .
C11A C 0.2626(3) 1.1766(2) 0.30323(19) 0.0410(7) Uani 1 1 d . . .
C12A C 0.1404(3) 1.1418(2) 0.2315(2) 0.0436(7) Uani 1 1 d . . .
C13A C 0.0271(4) 1.0788(3) 0.2420(2) 0.0546(8) Uani 1 1 d . . .
C14A C 0.0382(4) 1.0498(3) 0.3217(3) 0.0605(9) Uani 1 1 d . . .
C15A C 0.1781(4) 1.0500(3) 0.4796(3) 0.0687(10) Uani 1 1 d . . .
C16A C 0.2959(4) 1.0840(3) 0.5515(3) 0.0747(11) Uani 1 1 d . . .
C17A C 0.4036(4) 1.1527(3) 0.5450(3) 0.0711(11) Uani 1 1 d . . .
C18A C 0.3942(4) 1.1826(3) 0.4656(2) 0.0567(9) Uani 1 1 d . . .
C19A C 0.2734(3) 1.1480(2) 0.3882(2) 0.0436(7) Uani 1 1 d . . .
C20A C 0.1618(3) 1.0822(2) 0.3967(2) 0.0524(8) Uani 1 1 d . . .
C21A C 0.5366(3) 1.0976(2) 0.2605(2) 0.0465(7) Uani 1 1 d . . .
C22A C 0.1235(3) 1.1664(2) 0.1414(2) 0.0500(8) Uani 1 1 d . . .
O1B O 0.7082(2) 0.87406(16) 0.21554(15) 0.0574(6) Uani 1 1 d . . .
O2B O 0.4783(2) 0.83347(18) 0.21338(18) 0.0717(7) Uani 1 1 d . . .
H2BA H 0.4743 0.8963 0.2227 0.108 Uiso 1 1 calc R . .
O3B O 1.0308(4) 0.8353(3) 0.0788(2) 0.1153(12) Uani 1 1 d . . .
O4B O 0.8397(3) 0.7245(2) 0.04333(16) 0.0738(7) Uani 1 1 d . . .
H4BA H 0.8290 0.7402 -0.0060 0.111 Uiso 1 1 calc R . .
C1B C 0.7568(3) 0.6555(2) 0.18163(19) 0.0473(7) Uani 1 1 d . . .
C2B C 0.6212(3) 0.6970(2) 0.1745(2) 0.0483(7) Uani 1 1 d . . .
C3B C 0.4898(4) 0.6326(3) 0.1406(2) 0.0642(9) Uani 1 1 d . . .
C4B C 0.4953(5) 0.5292(3) 0.1129(3) 0.0788(12) Uani 1 1 d . . .
C5B C 0.6393(8) 0.3762(3) 0.0868(3) 0.0972(16) Uani 1 1 d . . .
C6B C 0.7692(9) 0.3341(4) 0.0913(4) 0.116(2) Uani 1 1 d . . .
C7B C 0.9001(8) 0.3959(4) 0.1256(4) 0.1116(18) Uani 1 1 d . . .
C8B C 0.8982(5) 0.4992(3) 0.1556(3) 0.0813(12) Uani 1 1 d . . .
C9B C 0.7628(4) 0.5465(2) 0.1507(2) 0.0593(9) Uani 1 1 d . . .
C10B C 0.6298(5) 0.4842(3) 0.1162(2) 0.0717(11) Uani 1 1 d . . .
C11B C 0.9002(3) 0.7145(2) 0.2330(2) 0.0458(7) Uani 1 1 d . . .
C12B C 0.9908(3) 0.7630(2) 0.1963(2) 0.0520(8) Uani 1 1 d . . .
C13B C 1.1284(4) 0.8113(3) 0.2520(3) 0.0652(10) Uani 1 1 d . . .
C14B C 1.1718(4) 0.8110(3) 0.3417(3) 0.0672(10) Uani 1 1 d . . .
C15B C 1.1247(5) 0.7621(3) 0.4768(3) 0.0716(11) Uani 1 1 d . . .
C16B C 1.0374(5) 0.7132(4) 0.5136(3) 0.0805(12) Uani 1 1 d . . .
C17B C 0.9042(5) 0.6629(4) 0.4608(3) 0.0778(11) Uani 1 1 d . . .
C18B C 0.8604(4) 0.6632(3) 0.3703(2) 0.0611(9) Uani 1 1 d . . .
C19B C 0.9464(3) 0.7131(2) 0.3282(2) 0.0499(8) Uani 1 1 d . . .
C20B C 1.0824(4) 0.7634(3) 0.3827(2) 0.0572(9) Uani 1 1 d . . .
C22B C 0.9534(4) 0.7758(3) 0.1008(2) 0.0594(9) Uani 1 1 d . . .
C21B C 0.6059(3) 0.8093(2) 0.2030(2) 0.0470(7) Uani 1 1 d . . .
H3A H 0.716(4) 1.250(2) 0.270(2) 0.063(10) Uiso 1 1 d . . .
H4A H 0.702(4) 1.427(3) 0.316(2) 0.073(10) Uiso 1 1 d . . .
H5A H 0.562(4) 1.574(3) 0.366(2) 0.082(12) Uiso 1 1 d . . .
H6A H 0.361(5) 1.642(4) 0.405(3) 0.115(15) Uiso 1 1 d . . .
H7A H 0.144(4) 1.528(3) 0.387(3) 0.101(14) Uiso 1 1 d . . .
H8A H 0.163(3) 1.352(2) 0.3390(19) 0.051(9) Uiso 1 1 d . . .
H13A H -0.058(4) 1.060(3) 0.190(2) 0.072(10) Uiso 1 1 d . . .
H14A H -0.040(4) 1.010(2) 0.330(2) 0.067(10) Uiso 1 1 d . . .
H15A H 0.099(4) 1.006(3) 0.481(2) 0.073(11) Uiso 1 1 d . . .
H16A H 0.305(4) 1.064(3) 0.610(3) 0.082(11) Uiso 1 1 d . . .
H17A H 0.485(4) 1.176(3) 0.598(3) 0.087(12) Uiso 1 1 d . . .
H18A H 0.472(3) 1.226(2) 0.460(2) 0.056(9) Uiso 1 1 d . . .
H3B H 0.393(4) 0.671(3) 0.135(2) 0.076(11) Uiso 1 1 d . . .
H4B H 0.398(4) 0.487(3) 0.094(3) 0.091(12) Uiso 1 1 d . . .
H5B H 0.552(5) 0.336(4) 0.067(3) 0.109(17) Uiso 1 1 d . . .
H6B H 0.778(5) 0.261(4) 0.071(3) 0.118(16) Uiso 1 1 d . . .
H7B H 0.999(6) 0.370(4) 0.129(3) 0.135(19) Uiso 1 1 d . . .
H8B H 0.992(3) 0.545(2) 0.178(2) 0.059(10) Uiso 1 1 d . . .
H13B H 1.185(3) 0.845(2) 0.221(2) 0.062(10) Uiso 1 1 d . . .
H14B H 1.266(4) 0.845(3) 0.378(2) 0.077(11) Uiso 1 1 d . . .
H15B H 1.216(4) 0.795(3) 0.507(2) 0.066(10) Uiso 1 1 d . . .
H16B H 1.065(4) 0.709(3) 0.579(3) 0.098(13) Uiso 1 1 d . . .
H17B H 0.835(5) 0.626(3) 0.490(3) 0.112(15) Uiso 1 1 d . . .
H18B H 0.759(4) 0.632(3) 0.333(2) 0.075(11) Uiso 1 1 d . . .
C1S C 0.3622(6) 0.9794(7) 0.0026(4) 0.137(3) Uani 1 1 d . . .
H1SA H 0.3185 0.9450 -0.0596 0.165 Uiso 1 1 calc R A 1
H1SB H 0.2868 0.9832 0.0346 0.165 Uiso 1 1 calc R A 1
C2S C 0.5810(9) 0.9185(6) -0.0058(5) 0.150(3) Uani 1 1 d . . .
H2SA H 0.5315 0.8864 -0.0679 0.180 Uiso 1 1 calc R B 1
H2SB H 0.6621 0.8770 0.0162 0.180 Uiso 1 1 calc R B 1
O1S O 0.4850(6) 0.9218(3) 0.0452(3) 0.104(2) Uani 0.769(8) 1 d P C 1
O1SA O 0.4013(15) 0.9315(11) -0.0692(11) 0.116(7) Uani 0.231(8) 1 d P C 2

loop_
_atom_site_aniso_label
_atom_site_aniso_U_11
_atom_site_aniso_U_22
_atom_site_aniso_U_33
_atom_site_aniso_U_23
_atom_site_aniso_U_13
_atom_site_aniso_U_12
O1A 0.0521(14) 0.0474(14) 0.116(2) 0.0046(13) 0.0368(14) 0.0055(11)
O2A 0.0448(13) 0.0585(15) 0.121(2) 0.0072(14) 0.0244(14) 0.0124(11)
O3A 0.0566(14) 0.0661(15) 0.0556(14) 0.0170(11) 0.0101(11) -0.0041(12)
O4A 0.0865(19) 0.118(2) 0.0542(16) 0.0227(15) -0.0067(14) -0.0376(17)
C1A 0.0388(15) 0.0444(17) 0.0384(16) 0.0087(13) 0.0087(12) 0.0038(13)
C2A 0.0395(16) 0.0472(18) 0.0467(17) 0.0117(14) 0.0107(13) 0.0039(13)
C3A 0.0445(18) 0.057(2) 0.071(2) 0.0165(17) 0.0189(17) 0.0066(16)
C4A 0.048(2) 0.055(2) 0.097(3) 0.017(2) 0.0210(19) -0.0060(17)
C5A 0.071(3) 0.047(2) 0.129(4) 0.017(2) 0.027(3) -0.008(2)
C6A 0.083(3) 0.041(2) 0.136(4) 0.003(2) 0.033(3) 0.002(2)
C7A 0.070(2) 0.046(2) 0.101(3) 0.005(2) 0.027(2) 0.0130(19)
C8A 0.053(2) 0.048(2) 0.071(2) 0.0090(17) 0.0209(17) 0.0055(16)
C9A 0.0449(17) 0.0430(17) 0.0492(18) 0.0098(14) 0.0117(14) 0.0029(13)
C10A 0.053(2) 0.047(2) 0.077(2) 0.0162(17) 0.0173(17) 0.0001(15)
C11A 0.0370(15) 0.0373(16) 0.0493(18) 0.0069(13) 0.0139(13) 0.0070(12)
C12A 0.0395(16) 0.0412(17) 0.0485(18) 0.0063(13) 0.0115(14) 0.0056(13)
C13A 0.0428(18) 0.059(2) 0.058(2) 0.0080(17) 0.0100(16) -0.0051(15)
C14A 0.0464(19) 0.067(2) 0.071(2) 0.0152(19) 0.0196(18) -0.0092(17)
C15A 0.067(2) 0.079(3) 0.069(3) 0.023(2) 0.029(2) -0.005(2)
C16A 0.075(3) 0.101(3) 0.057(2) 0.029(2) 0.023(2) 0.004(2)
C17A 0.063(2) 0.097(3) 0.055(2) 0.022(2) 0.016(2) 0.001(2)
C18A 0.0497(19) 0.066(2) 0.055(2) 0.0129(17) 0.0144(16) -0.0039(17)
C19A 0.0372(15) 0.0440(17) 0.0498(18) 0.0059(14) 0.0150(14) 0.0047(13)
C20A 0.0460(18) 0.054(2) 0.062(2) 0.0144(16) 0.0203(16) 0.0020(15)
C21A 0.0365(16) 0.0548(19) 0.0491(18) 0.0112(15) 0.0131(14) 0.0070(15)
C22A 0.0463(18) 0.0453(18) 0.056(2) 0.0075(15) 0.0110(16) 0.0020(15)
O1B 0.0443(12) 0.0488(13) 0.0764(16) 0.0094(11) 0.0145(11) 0.0059(10)
O2B 0.0535(14) 0.0572(15) 0.113(2) 0.0159(14) 0.0371(14) 0.0105(11)
O3B 0.121(3) 0.148(3) 0.079(2) 0.048(2) 0.0135(18) -0.048(2)
O4B 0.0777(17) 0.0909(19) 0.0539(15) 0.0216(13) 0.0152(13) 0.0014(15)
C1B 0.0571(19) 0.0464(18) 0.0367(16) 0.0082(13) 0.0101(14) 0.0091(14)
C2B 0.0493(18) 0.0485(18) 0.0442(17) 0.0082(14) 0.0088(14) 0.0020(14)
C3B 0.058(2) 0.062(2) 0.065(2) 0.0094(18) 0.0076(18) -0.0013(18)
C4B 0.078(3) 0.065(3) 0.079(3) 0.001(2) 0.007(2) -0.014(2)
C5B 0.144(5) 0.051(3) 0.081(3) 0.001(2) 0.014(3) -0.004(3)
C6B 0.174(6) 0.047(3) 0.109(4) -0.003(3) 0.021(4) 0.031(4)
C7B 0.137(5) 0.069(3) 0.120(4) 0.007(3) 0.027(4) 0.047(4)
C8B 0.093(3) 0.055(2) 0.088(3) 0.004(2) 0.018(2) 0.029(2)
C9B 0.080(2) 0.049(2) 0.0458(19) 0.0084(15) 0.0126(17) 0.0132(18)
C10B 0.103(3) 0.048(2) 0.053(2) 0.0012(17) 0.009(2) -0.004(2)
C11B 0.0460(17) 0.0443(17) 0.0474(18) 0.0080(14) 0.0138(14) 0.0168(14)
C12B 0.0490(18) 0.055(2) 0.053(2) 0.0140(16) 0.0138(15) 0.0173(15)
C13B 0.050(2) 0.072(3) 0.079(3) 0.021(2) 0.022(2) 0.0106(18)
C14B 0.049(2) 0.073(3) 0.071(3) 0.013(2) 0.0024(19) 0.0069(18)
C15B 0.058(2) 0.083(3) 0.059(2) 0.008(2) -0.006(2) 0.015(2)
C16B 0.087(3) 0.107(3) 0.048(2) 0.021(2) 0.017(2) 0.023(3)
C17B 0.076(3) 0.104(3) 0.057(2) 0.025(2) 0.018(2) 0.013(2)
C18B 0.061(2) 0.073(2) 0.050(2) 0.0165(18) 0.0147(18) 0.0115(19)
C19B 0.0492(18) 0.0505(19) 0.0496(19) 0.0108(15) 0.0120(15) 0.0172(15)
C20B 0.0484(19) 0.061(2) 0.057(2) 0.0085(17) 0.0076(17) 0.0163(16)
C22B 0.054(2) 0.065(2) 0.062(2) 0.0184(18) 0.0162(18) 0.0073(18)
C21B 0.0428(17) 0.0515(19) 0.0465(18) 0.0116(14) 0.0104(14) 0.0086(15)
C1S 0.069(3) 0.239(8) 0.090(4) 0.008(6) 0.016(3) -0.017(5)
C2S 0.185(7) 0.169(7) 0.150(6) 0.080(5) 0.102(6) 0.120(6)
O1S 0.126(4) 0.103(3) 0.096(3) 0.038(3) 0.038(3) 0.027(3)
O1SA 0.094(11) 0.118(12) 0.098(12) -0.037(9) 0.006(8) 0.012(8)

loop_
_atom_type_symbol
_atom_type_description
_atom_type_scat_dispersion_real
_atom_type_scat_dispersion_imag
_atom_type_scat_source
C C 0.0033 0.0016 'International Tables Vol C Tables 4.2.6.8 and 6.1.1.4'
H H 0.0000 0.0000 'International Tables Vol C Tables 4.2.6.8 and 6.1.1.4'
O O 0.0106 0.0060 'International Tables Vol C Tables 4.2.6.8 and 6.1.1.4'

loop_
_geom_angle_atom_site_label_1
_geom_angle_atom_site_label_2
_geom_angle_atom_site_label_3
_geom_angle
_geom_angle_site_symmetry_1
_geom_angle_site_symmetry_3
C21A O2A H2AA 109.5 . .
C22A O4A H4AA 109.5 . .
C2A C1A C9A 119.7(3) . .
C2A C1A C11A 123.0(3) . .
C9A C1A C11A 117.0(2) . .
C1A C2A C3A 120.4(3) . .
C1A C2A C21A 122.1(3) . .
C3A C2A C21A 117.5(3) . .
C4A C3A C2A 120.3(3) . .
C4A C3A H3A 123.1(19) . .
C2A C3A H3A 116.5(19) . .
C3A C4A C10A 121.5(3) . .
C3A C4A H4A 118(2) . .
C10A C4A H4A 120(2) . .
C6A C5A C10A 121.3(4) . .
C6A C5A H5A 122(2) . .
C10A C5A H5A 116(2) . .
C5A C6A C7A 120.6(4) . .
C5A C6A H6A 115(3) . .
C7A C6A H6A 124(3) . .
C8A C7A C6A 119.7(4) . .
C8A C7A H7A 120(2) . .
C6A C7A H7A 120(2) . .
C7A C8A C9A 121.7(3) . .
C7A C8A H8A 119.5(18) . .
C9A C8A H8A 118.8(18) . .
C8A C9A C10A 118.3(3) . .
C8A C9A C1A 122.5(3) . .
C10A C9A C1A 119.2(3) . .
C4A C10A C9A 118.9(3) . .
C4A C10A C5A 122.8(3) . .
C9A C10A C5A 118.3(3) . .
C12A C11A C19A 119.1(3) . .
C12A C11A C1A 124.5(3) . .
C19A C11A C1A 116.4(2) . .
C11A C12A C13A 120.4(3) . .
C11A C12A C22A 122.0(3) . .
C13A C12A C22A 117.6(3) . .
C14A C13A C12A 120.7(3) . .
C14A C13A H13A 123(2) . .
C12A C13A H13A 116(2) . .
C13A C14A C20A 121.1(3) . .
C13A C14A H14A 121(2) . .
C20A C14A H14A 118(2) . .
C16A C15A C20A 121.1(4) . .
C16A C15A H15A 124(2) . .
C20A C15A H15A 115(2) . .
C15A C16A C17A 120.2(4) . .
C15A C16A H16A 121(2) . .
C17A C16A H16A 119(2) . .
C18A C17A C16A 120.3(4) . .
C18A C17A H17A 122(2) . .
C16A C17A H17A 118(2) . .
C17A C18A C19A 121.3(3) . .
C17A C18A H18A 120.6(18) . .
C19A C18A H18A 118.0(18) . .
C20A C19A C18A 117.8(3) . .
C20A C19A C11A 119.8(3) . .
C18A C19A C11A 122.4(3) . .
C14A C20A C19A 118.8(3) . .
C14A C20A C15A 122.0(3) . .
C19A C20A C15A 119.2(3) . .
O1A C21A O2A 122.4(3) . .
O1A C21A C2A 122.1(3) . .
O2A C21A C2A 115.4(3) . .
O3A C22A O4A 121.3(3) . .
O3A C22A C12A 124.0(3) . .
O4A C22A C12A 114.6(3) . .
C21B O2B H2BA 109.5 . .
C22B O4B H4BA 109.5 . .
C2B C1B C9B 119.1(3) . .
C2B C1B C11B 123.4(3) . .
C9B C1B C11B 116.9(3) . .
C1B C2B C3B 120.4(3) . .
C1B C2B C21B 122.2(3) . .
C3B C2B C21B 117.4(3) . .
C4B C3B C2B 120.6(4) . .
C4B C3B H3B 124.5(19) . .
C2B C3B H3B 114.7(19) . .
C3B C4B C10B 121.0(4) . .
C3B C4B H4B 117(2) . .
C10B C4B H4B 122(2) . .
C6B C5B C10B 121.6(5) . .
C6B C5B H5B 121(3) . .
C10B C5B H5B 117(3) . .
C5B C6B C7B 120.1(5) . .
C5B C6B H6B 123(3) . .
C7B C6B H6B 117(3) . .
C8B C7B C6B 120.9(5) . .
C8B C7B H7B 115(3) . .
C6B C7B H7B 124(3) . .
C7B C8B C9B 120.4(5) . .
C7B C8B H8B 121.5(19) . .
C9B C8B H8B 118.0(18) . .
C8B C9B C10B 118.9(3) . .
C8B C9B C1B 121.9(3) . .
C10B C9B C1B 119.3(3) . .
C4B C10B C9B 119.6(3) . .
C4B C10B C5B 122.4(4) . .
C9B C10B C5B 118.0(5) . .
C12B C11B C19B 119.1(3) . .
C12B C11B C1B 125.7(3) . .
C19B C11B C1B 115.1(3) . .
C11B C12B C13B 120.0(3) . .
C11B C12B C22B 124.9(3) . .
C13B C12B C22B 115.0(3) . .
C14B C13B C12B 121.1(4) . .
C14B C13B H13B 124.2(19) . .
C12B C13B H13B 114.7(19) . .
C13B C14B C20B 121.1(4) . .
C13B C14B H14B 120(2) . .
C20B C14B H14B 119(2) . .
C16B C15B C20B 120.7(4) . .
C16B C15B H15B 126(2) . .
C20B C15B H15B 114(2) . .
C15B C16B C17B 120.9(4) . .
C15B C16B H16B 123(2) . .
C17B C16B H16B 116(2) . .
C18B C17B C16B 119.6(4) . .
C18B C17B H17B 119(2) . .
C16B C17B H17B 121(2) . .
C17B C18B C19B 122.0(4) . .
C17B C18B H18B 119(2) . .
C19B C18B H18B 118.4(19) . .
C18B C19B C20B 117.8(3) . .
C18B C19B C11B 122.3(3) . .
C20B C19B C11B 119.9(3) . .
C14B C20B C19B 118.7(3) . .
C14B C20B C15B 122.4(3) . .
C19B C20B C15B 118.9(3) . .
O3B C22B O4B 121.7(3) . .
O3B C22B C12B 119.4(3) . .
O4B C22B C12B 118.9(3) . .
O1B C21B O2B 123.0(3) . .
O1B C21B C2B 122.3(3) . .
O2B C21B C2B 114.8(3) . .
O1SA C1S C2S 97.9(9) . 2_675
O1SA C1S O1S 79.3(8) . .
C2S C1S O1S 108.3(5) 2_675 .
O1SA C1S H1SA 39.6 . .
C2S C1S H1SA 110.0 2_675 .
O1S C1S H1SA 110.0 . .
O1SA C1S H1SB 144.9 . .
C2S C1S H1SB 110.0 2_675 .
O1S C1S H1SB 110.0 . .
H1SA C1S H1SB 108.4 . .
O1S C2S C1S 110.8(5) . 2_675
O1S C2S O1SA 69.0(6) . .
C1S C2S O1SA 96.6(7) 2_675 .
O1S C2S H2SA 109.5 . .
C1S C2S H2SA 109.5 2_675 .
O1SA C2S H2SA 51.0 . .
O1S C2S H2SB 109.5 . .
C1S C2S H2SB 109.5 2_675 .
O1SA C2S H2SB 151.8 . .
H2SA C2S H2SB 108.1 . .
C2S O1S C1S 105.2(4) . .
C1S O1SA C2S 92.8(9) . .

loop_
_geom_bond_atom_site_label_1
_geom_bond_atom_site_label_2
_geom_bond_distance
_geom_bond_site_symmetry_2
O1A C21A 1.230(3) .
O2A C21A 1.284(3) .
O2A H2AA 0.8200 .
O3A C22A 1.238(4) .
O4A C22A 1.294(4) .
O4A H4AA 0.8200 .
C1A C2A 1.371(4) .
C1A C9A 1.434(4) .
C1A C11A 1.495(4) .
C2A C3A 1.417(4) .
C2A C21A 1.492(4) .
C3A C4A 1.353(5) .
C3A H3A 0.97(3) .
C4A C10A 1.407(5) .
C4A H4A 0.96(3) .
C5A C6A 1.349(6) .
C5A C10A 1.422(5) .
C5A H5A 0.95(4) .
C6A C7A 1.391(5) .
C6A H6A 1.00(4) .
C7A C8A 1.363(5) .
C7A H7A 1.01(4) .
C8A C9A 1.409(4) .
C8A H8A 0.94(3) .
C9A C10A 1.413(4) .
C11A C12A 1.380(4) .
C11A C19A 1.432(4) .
C12A C13A 1.416(4) .
C12A C22A 1.479(4) .
C13A C14A 1.356(5) .
C13A H13A 0.97(3) .
C14A C20A 1.411(5) .
C14A H14A 0.95(3) .
C15A C16A 1.355(5) .
C15A C20A 1.415(5) .
C15A H15A 0.95(3) .
C16A C17A 1.397(5) .
C16A H16A 0.98(4) .
C17A C18A 1.360(5) .
C17A H17A 0.96(4) .
C18A C19A 1.421(4) .
C18A H18A 0.96(3) .
C19A C20A 1.414(4) .
O1B C21B 1.238(3) .
O2B C21B 1.288(3) .
O2B H2BA 0.8200 .
O3B C22B 1.228(4) .
O4B C22B 1.290(4) .
O4B H4BA 0.8200 .
C1B C2B 1.377(4) .
C1B C9B 1.439(4) .
C1B C11B 1.501(4) .
C2B C3B 1.418(4) .
C2B C21B 1.489(4) .
C3B C4B 1.361(5) .
C3B H3B 1.04(3) .
C4B C10B 1.394(6) .
C4B H4B 1.01(4) .
C5B C6B 1.337(8) .
C5B C10B 1.427(6) .
C5B H5B 0.93(4) .
C6B C7B 1.396(8) .
C6B H6B 0.97(5) .
C7B C8B 1.361(6) .
C7B H7B 0.99(5) .
C8B C9B 1.412(5) .
C8B H8B 1.01(3) .
C9B C10B 1.415(5) .
C11B C12B 1.369(4) .
C11B C19B 1.442(4) .
C12B C13B 1.423(5) .
C12B C22B 1.487(5) .
C13B C14B 1.356(5) .
C13B H13B 0.96(3) .
C14B C20B 1.402(5) .
C14B H14B 0.97(4) .
C15B C16B 1.351(6) .
C15B C20B 1.425(5) .
C15B H15B 0.92(3) .
C16B C17B 1.389(6) .
C16B H16B 1.00(4) .
C17B C18B 1.367(5) .
C17B H17B 1.06(4) .
C18B C19B 1.407(5) .
C18B H18B 1.01(3) .
C19B C20B 1.415(4) .
C1S O1SA 1.324(14) .
C1S C2S 1.440(8) 2_675
C1S O1S 1.469(8) .
C1S H1SA 0.9700 .
C1S H1SB 0.9700 .
C2S O1S 1.353(6) .
C2S C1S 1.440(8) 2_675
C2S O1SA 1.747(15) .
C2S H2SA 0.9700 .
C2S H2SB 0.9700 .
